data_7157025
loop_
_publ_author_name
'Liu, Dan'
'Sun, Jing'
'Zhang, Yu'
'Yan, Chao-Guo'

_publ_section_title
;
 Diastereoselective synthesis of spirocyclic
 isoxazolo[5,4-c]pyrrolo[2,1-a]isoquinolines via cascade double [3 +
 2]cycloadditions.
;
_journal_issue 34
_journal_name_full 'Organic &amp; biomolecular chemistry'
_journal_page_first 8008
_journal_page_last 8013
_journal_paper_doi 10.1039/c9ob01474h
_journal_volume 17
_journal_year 2019
_chemical_formula_moiety 'C35 H28 Br N3 O4'
_chemical_formula_sum 'C35 H28 Br N3 O4'
_chemical_formula_weight 634.51
_space_group_crystal_system monoclinic
_space_group_IT_number 14
_space_group_name_Hall '-P 2yn'
_space_group_name_H-M_alt 'P 1 21/n 1'
_symmetry_space_group_name_Hall '-P 2yn'
_symmetry_space_group_name_H-M 'P 1 21/n 1'
_atom_sites_solution_hydrogens geom
_audit_creation_method SHELXL-2014/7
_audit_update_record
;
2019-07-01 deposited with the CCDC.    2019-08-07 downloaded from the CCDC.
;
_cell_angle_alpha 90
_cell_angle_beta 106.8964(17)
_cell_angle_gamma 90
_cell_formula_units_Z 4
_cell_length_a 15.5530(9)
_cell_length_b 8.7812(6)
_cell_length_c 22.8541(13)
_cell_measurement_reflns_used 7330
_cell_measurement_temperature 296(2)
_cell_measurement_theta_max 23.18
_cell_measurement_theta_min 2.69
_cell_volume 2986.5(3)
_computing_cell_refinement 'Bruker SAINT'
_computing_data_collection 'Bruker APEX2'
_computing_data_reduction 'Bruker SAINT'
_computing_molecular_graphics 'Bruker SHELXTL'
_computing_publication_material 'Bruker SHELXTL'
_computing_structure_refinement 'SHELXL-2014/7 (Sheldrick, 2014)'
_computing_structure_solution 'SHELXS-97 (Sheldrick 2008)'
_diffrn_ambient_temperature 296(2)
_diffrn_measured_fraction_theta_full 0.996
_diffrn_measured_fraction_theta_max 0.993
_diffrn_measurement_device_type 'CCD area detector'
_diffrn_measurement_method 'phi and omega scans'
_diffrn_radiation_source 'fine-focus sealed tube'
_diffrn_radiation_type MoK\a
_diffrn_radiation_wavelength 0.71073
_diffrn_reflns_av_R_equivalents 0.0519
_diffrn_reflns_av_unetI/netI 0.0621
_diffrn_reflns_Laue_measured_fraction_full 0.996
_diffrn_reflns_Laue_measured_fraction_max 0.993
_diffrn_reflns_limit_h_max 20
_diffrn_reflns_limit_h_min -19
_diffrn_reflns_limit_k_max 8
_diffrn_reflns_limit_k_min -11
_diffrn_reflns_limit_l_max 29
_diffrn_reflns_limit_l_min -29
_diffrn_reflns_number 30428
_diffrn_reflns_point_group_measured_fraction_full 0.996
_diffrn_reflns_point_group_measured_fraction_max 0.993
_diffrn_reflns_theta_full 25.242
_diffrn_reflns_theta_max 27.548
_diffrn_reflns_theta_min 2.499
_exptl_absorpt_coefficient_mu 1.421
_exptl_absorpt_correction_T_max 0.753
_exptl_absorpt_correction_T_min 0.698
_exptl_absorpt_correction_type multi-scan
_exptl_absorpt_process_details sadabs
_exptl_crystal_colour colorless
_exptl_crystal_density_diffrn 1.411
_exptl_crystal_description block
_exptl_crystal_F_000 1304
_exptl_crystal_size_max 0.260
_exptl_crystal_size_mid 0.240
_exptl_crystal_size_min 0.200
_refine_diff_density_max 0.648
_refine_diff_density_min -0.743
_refine_diff_density_rms 0.057
_refine_ls_extinction_coef 0.0045(9)
_refine_ls_extinction_expression Fc^*^=kFc[1+0.001xFc^2^\l^3^/sin(2\q)]^-1/4^
_refine_ls_extinction_method 'SHELXL-2014/7 (Sheldrick 2014'
_refine_ls_goodness_of_fit_ref 1.030
_refine_ls_hydrogen_treatment constr
_refine_ls_matrix_type full
_refine_ls_number_parameters 390
_refine_ls_number_reflns 6858
_refine_ls_number_restraints 16
_refine_ls_restrained_S_all 1.053
_refine_ls_R_factor_all 0.1433
_refine_ls_R_factor_gt 0.0682
_refine_ls_shift/su_max 0.001
_refine_ls_shift/su_mean 0.000
_refine_ls_structure_factor_coef Fsqd
_refine_ls_weighting_details 'w=1/[\s^2^(Fo^2^)+(0.0780P)^2^+3.0958P] where P=(Fo^2^+2Fc^2^)/3'
_refine_ls_weighting_scheme calc
_refine_ls_wR_factor_gt 0.1639
_refine_ls_wR_factor_ref 0.1958
_reflns_Friedel_coverage 0.000
_reflns_number_gt 3576
_reflns_number_total 6858
_reflns_threshold_expression 'I > 2\s(I)'
_cod_data_source_file c9ob01474h2.cif
_cod_data_source_block 2b
_cod_depositor_comments 'Adding full bibliography for 7157016--7157029.cif.'
_cod_database_code 7157025
_shelx_shelxl_version_number 2014/7
_shelx_space_group_comment
; 
The symmetry employed for this shelxl refinement is uniquely defined 
by the following loop, which should always be used as a source of 
symmetry information in preference to the above space-group names. 
They are only intended as comments. 
;
_shelx_estimated_absorpt_t_min 0.709
_shelx_estimated_absorpt_t_max 0.764

loop_
_space_group_symop_operation_xyz
'x, y, z'
'-x+1/2, y+1/2, -z+1/2'
'-x, -y, -z'
'x-1/2, -y-1/2, z-1/2'

loop_
_atom_site_label
_atom_site_type_symbol
_atom_site_fract_x
_atom_site_fract_y
_atom_site_fract_z
_atom_site_U_iso_or_equiv
_atom_site_adp_type
_atom_site_occupancy
_atom_site_site_symmetry_order
_atom_site_calc_flag
_atom_site_refinement_flags_posn
_atom_site_refinement_flags_adp
Br1 Br 1.36949(4) 0.42924(8) 0.17337(4) 0.1191(4) Uani 1 1 d . .
C1 C 0.9913(2) 0.4915(4) 0.22140(16) 0.0426(8) Uani 1 1 d . .
C2 C 1.0379(3) 0.5134(5) 0.28207(19) 0.0612(11) Uani 1 1 d . .
H2 H 1.0655 0.6058 0.2960 0.073 Uiso 1 1 calc R U
C3 C 1.0420(3) 0.3922(6) 0.32130(19) 0.0662(13) Uani 1 1 d . .
H3 H 1.0736 0.4029 0.3624 0.079 Uiso 1 1 calc R U
C4 C 1.0006(3) 0.2573(5) 0.30113(17) 0.0588(11) Uani 1 1 d . .
H4 H 1.0015 0.1797 0.3290 0.071 Uiso 1 1 calc R U
C5 C 0.9574(2) 0.2343(4) 0.23979(15) 0.0449(9) Uani 1 1 d . .
H5 H 0.9311 0.1410 0.2259 0.054 Uiso 1 1 calc R U
C6 C 0.9542(2) 0.3529(4) 0.19945(14) 0.0358(8) Uani 1 1 d . .
C7 C 0.9140(2) 0.3647(4) 0.13118(14) 0.0382(8) Uani 1 1 d . .
C8 C 0.9216(2) 0.5352(4) 0.12024(18) 0.0464(9) Uani 1 1 d . .
C9 C 0.9655(2) 0.2780(4) 0.09183(15) 0.0414(8) Uani 1 1 d . .
H9 H 0.9446 0.3242 0.0511 0.050 Uiso 1 1 calc R U
C10 C 1.0660(2) 0.2988(4) 0.11128(16) 0.0436(8) Uani 1 1 d . .
C11 C 1.1220(2) 0.2545(5) 0.16799(17) 0.0521(10) Uani 1 1 d . .
H11 H 1.0982 0.1996 0.1945 0.063 Uiso 1 1 calc R U
C12 C 1.2121(3) 0.2905(5) 0.18565(19) 0.0601(11) Uani 1 1 d . .
H12 H 1.2488 0.2617 0.2239 0.072 Uiso 1 1 calc R U
C13 C 1.2472(3) 0.3696(5) 0.1460(2) 0.0667(12) Uani 1 1 d . .
C14 C 1.1952(3) 0.4085(5) 0.0893(2) 0.0756(14) Uani 1 1 d . .
H14 H 1.2202 0.4590 0.0623 0.091 Uiso 1 1 calc R U
C15 C 1.1049(3) 0.3724(5) 0.07190(19) 0.0602(11) Uani 1 1 d . .
H15 H 1.0695 0.3981 0.0329 0.072 Uiso 1 1 calc R U
C16 C 0.8203(2) 0.2962(4) 0.10518(15) 0.0388(8) Uani 1 1 d . .
H16 H 0.7933 0.3342 0.0636 0.047 Uiso 1 1 calc R U
C17 C 0.7547(2) 0.3140(4) 0.14184(15) 0.0417(8) Uani 1 1 d . .
C18 C 0.7577(2) 0.4321(5) 0.18245(17) 0.0514(10) Uani 1 1 d . .
H18 H 0.7988 0.5108 0.1856 0.062 Uiso 1 1 calc R U
C19 C 0.6998(3) 0.4340(6) 0.21849(19) 0.0663(12) Uani 1 1 d . .
H19 H 0.7018 0.5142 0.2454 0.080 Uiso 1 1 calc R U
C20 C 0.6399(3) 0.3182(6) 0.2145(2) 0.0717(13) Uani 1 1 d . .
H20 H 0.6022 0.3179 0.2395 0.086 Uiso 1 1 calc R U
C21 C 0.6353(3) 0.2018(6) 0.17342(19) 0.0622(11) Uani 1 1 d . .
H21 H 0.5945 0.1230 0.1711 0.075 Uiso 1 1 calc R U
C22 C 0.6903(2) 0.1997(4) 0.13545(15) 0.0459(9) Uani 1 1 d . .
C23 C 0.6796(2) 0.0834(4) 0.08538(17) 0.0489(9) Uani 1 1 d . .
H23 H 0.6498 -0.0077 0.0948 0.059 Uiso 1 1 calc R U
C24 C 0.7682(2) 0.0384(5) 0.07190(16) 0.0512(10) Uani 1 1 d . .
H24 H 0.7827 -0.0680 0.0837 0.061 Uiso 1 1 calc R U
C25 C 0.9235(2) 0.1158(4) 0.08432(16) 0.0444(9) Uani 1 1 d . .
H25 H 0.9058 0.0899 0.0407 0.053 Uiso 1 1 calc R U
C26 C 0.9825(2) -0.0117(4) 0.1190(2) 0.0504(9) Uani 1 1 d . .
C27 C 1.1088(3) -0.1634(6) 0.1221(3) 0.1018(10) Uani 1 1 d D U
H27A H 1.0911 -0.2594 0.1010 0.122 Uiso 1 1 calc R U
H27B H 1.1079 -0.1756 0.1641 0.122 Uiso 1 1 calc R U
C28 C 1.1999(3) -0.1235(7) 0.1210(3) 0.1100(12) Uani 1 1 d D U
H28A H 1.1982 -0.0891 0.0808 0.165 Uiso 1 1 calc R U
H28B H 1.2380 -0.2114 0.1314 0.165 Uiso 1 1 calc R U
H28C H 1.2231 -0.0438 0.1500 0.165 Uiso 1 1 calc R U
C29 C 0.6268(2) 0.1467(5) 0.02366(17) 0.0520(10) Uani 1 1 d . .
C30 C 0.5384(3) 0.2181(5) 0.00766(17) 0.0550(10) Uani 1 1 d . .
C31 C 0.4760(3) 0.1796(5) 0.0373(2) 0.0651(12) Uani 1 1 d . .
H31 H 0.4913 0.1113 0.0698 0.078 Uiso 1 1 calc R U
C32 C 0.3899(3) 0.2424(6) 0.0190(3) 0.0838(15) Uani 1 1 d . .
H32 H 0.3484 0.2168 0.0396 0.101 Uiso 1 1 calc R U
C33 C 0.3662(4) 0.3421(7) -0.0293(3) 0.0941(19) Uani 1 1 d . .
H33 H 0.3083 0.3819 -0.0422 0.113 Uiso 1 1 calc R U
C34 C 0.4286(4) 0.3828(7) -0.0586(2) 0.0910(18) Uani 1 1 d . .
H34 H 0.4129 0.4525 -0.0906 0.109 Uiso 1 1 calc R U
C35 C 0.5138(3) 0.3220(6) -0.04131(19) 0.0744(13) Uani 1 1 d . .
H35 H 0.5550 0.3494 -0.0619 0.089 Uiso 1 1 calc R U
N1 N 0.9714(2) 0.5979(3) 0.17321(15) 0.0520(8) Uani 1 1 d . .
H1 H 0.9889 0.6913 0.1770 0.062 Uiso 1 1 calc R U
N2 N 0.84149(18) 0.1334(3) 0.10302(13) 0.0417(7) Uani 1 1 d . .
N3 N 0.6668(2) 0.1297(5) -0.01783(15) 0.0665(10) Uani 1 1 d . .
O1 O 0.8903(2) 0.6006(3) 0.07154(13) 0.0688(8) Uani 1 1 d . .
O2 O 0.9740(2) -0.0759(3) 0.16340(15) 0.0637(8) Uani 1 1 d . .
O3 O 1.0451(2) -0.0443(4) 0.0924(2) 0.0960(10) Uani 1 1 d . U
O4 O 0.74845(19) 0.0534(4) 0.00578(12) 0.0725(9) Uani 1 1 d . .

loop_
_atom_site_aniso_label
_atom_site_aniso_U_11
_atom_site_aniso_U_22
_atom_site_aniso_U_33
_atom_site_aniso_U_23
_atom_site_aniso_U_13
_atom_site_aniso_U_12
Br1 0.0500(3) 0.1098(5) 0.1875(8) 0.0124(4) 0.0188(4) -0.0309(3)
C1 0.0333(18) 0.044(2) 0.049(2) -0.0001(17) 0.0082(16) 0.0029(15)
C2 0.049(2) 0.065(3) 0.063(3) -0.024(2) 0.005(2) 0.001(2)
C3 0.063(3) 0.085(3) 0.042(2) -0.005(2) 0.0001(19) 0.029(2)
C4 0.073(3) 0.062(3) 0.040(2) 0.010(2) 0.015(2) 0.025(2)
C5 0.052(2) 0.043(2) 0.042(2) 0.0061(16) 0.0167(17) 0.0091(17)
C6 0.0336(17) 0.0349(18) 0.0372(18) 0.0025(15) 0.0074(14) 0.0012(14)
C7 0.0378(18) 0.0374(18) 0.0359(18) 0.0070(15) 0.0054(15) -0.0011(15)
C8 0.047(2) 0.042(2) 0.052(2) 0.0143(19) 0.0173(19) 0.0065(17)
C9 0.0406(19) 0.046(2) 0.0345(18) 0.0048(16) 0.0065(15) -0.0001(16)
C10 0.0409(19) 0.044(2) 0.048(2) 0.0046(17) 0.0157(17) -0.0007(16)
C11 0.038(2) 0.066(3) 0.050(2) 0.0106(19) 0.0085(17) -0.0038(18)
C12 0.043(2) 0.073(3) 0.059(2) -0.003(2) 0.0054(19) -0.004(2)
C13 0.042(2) 0.058(3) 0.101(4) -0.006(3) 0.022(2) -0.009(2)
C14 0.055(3) 0.084(3) 0.097(4) 0.030(3) 0.036(3) -0.003(2)
C15 0.049(2) 0.076(3) 0.060(2) 0.019(2) 0.023(2) 0.005(2)
C16 0.0356(18) 0.043(2) 0.0333(17) 0.0052(15) 0.0027(14) 0.0010(15)
C17 0.0331(18) 0.049(2) 0.0378(18) 0.0043(17) 0.0026(15) 0.0024(15)
C18 0.037(2) 0.059(3) 0.053(2) -0.0094(19) 0.0054(17) 0.0028(17)
C19 0.048(2) 0.091(3) 0.058(3) -0.021(2) 0.012(2) 0.004(2)
C20 0.048(2) 0.115(4) 0.056(3) -0.012(3) 0.020(2) -0.003(3)
C21 0.043(2) 0.086(3) 0.057(2) 0.006(2) 0.0142(19) -0.011(2)
C22 0.0356(19) 0.059(2) 0.0379(19) 0.0056(17) 0.0023(16) -0.0013(17)
C23 0.040(2) 0.051(2) 0.052(2) -0.0027(18) 0.0061(17) -0.0086(17)
C24 0.043(2) 0.055(2) 0.049(2) -0.0083(18) 0.0017(17) -0.0074(17)
C25 0.0389(19) 0.049(2) 0.0426(19) -0.0028(17) 0.0078(16) -0.0018(16)
C26 0.037(2) 0.040(2) 0.070(3) -0.007(2) 0.0089(19) -0.0032(16)
C27 0.0692(17) 0.0808(19) 0.164(3) 0.0267(18) 0.0476(18) 0.0253(14)
C28 0.0690(18) 0.095(2) 0.172(3) 0.029(2) 0.043(2) 0.0229(18)
C29 0.042(2) 0.062(3) 0.044(2) -0.0132(19) 0.0002(18) -0.0117(18)
C30 0.046(2) 0.058(3) 0.049(2) -0.017(2) -0.0053(18) -0.0027(19)
C31 0.044(2) 0.064(3) 0.076(3) -0.015(2) 0.000(2) -0.007(2)
C32 0.052(3) 0.080(4) 0.108(4) -0.026(3) 0.006(3) 0.000(3)
C33 0.065(3) 0.093(4) 0.098(4) -0.037(4) -0.017(3) 0.025(3)
C34 0.095(4) 0.090(4) 0.065(3) -0.013(3) -0.013(3) 0.033(3)
C35 0.082(3) 0.080(3) 0.048(2) -0.013(2) -0.001(2) 0.007(3)
N1 0.0564(19) 0.0349(17) 0.064(2) 0.0004(16) 0.0160(17) -0.0078(14)
N2 0.0332(15) 0.0421(16) 0.0462(17) -0.0033(13) 0.0057(13) -0.0015(13)
N3 0.050(2) 0.090(3) 0.049(2) -0.0129(19) -0.0028(17) -0.0056(19)
O1 0.081(2) 0.0600(18) 0.0631(18) 0.0302(15) 0.0176(16) 0.0075(15)
O2 0.0698(19) 0.0398(15) 0.077(2) 0.0098(14) 0.0143(16) 0.0046(13)
O3 0.0648(16) 0.0764(19) 0.159(3) 0.0254(18) 0.0515(18) 0.0236(14)
O4 0.0459(16) 0.114(3) 0.0510(17) -0.0231(16) 0.0035(13) -0.0015(16)

loop_
_atom_type_symbol
_atom_type_description
_atom_type_scat_dispersion_real
_atom_type_scat_dispersion_imag
_atom_type_scat_source
C C 0.0033 0.0016 'International Tables Vol C Tables 4.2.6.8 and 6.1.1.4'
H H 0.0000 0.0000 'International Tables Vol C Tables 4.2.6.8 and 6.1.1.4'
N N 0.0061 0.0033 'International Tables Vol C Tables 4.2.6.8 and 6.1.1.4'
O O 0.0106 0.0060 'International Tables Vol C Tables 4.2.6.8 and 6.1.1.4'
Br Br -0.2901 2.4595 'International Tables Vol C Tables 4.2.6.8 and 6.1.1.4'

loop_
_geom_angle_atom_site_label_1
_geom_angle_atom_site_label_2
_geom_angle_atom_site_label_3
_geom_angle
C6 C1 C2 122.1(4)
C6 C1 N1 109.2(3)
C2 C1 N1 128.7(4)
C1 C2 C3 117.2(4)
C1 C2 H2 121.4
C3 C2 H2 121.4
C4 C3 C2 121.5(4)
C4 C3 H3 119.3
C2 C3 H3 119.3
C3 C4 C5 120.8(4)
C3 C4 H4 119.6
C5 C4 H4 119.6
C4 C5 C6 118.7(4)
C4 C5 H5 120.7
C6 C5 H5 120.7
C1 C6 C5 119.5(3)
C1 C6 C7 108.7(3)
C5 C6 C7 131.8(3)
C6 C7 C16 115.9(3)
C6 C7 C8 102.0(3)
C16 C7 C8 115.6(3)
C6 C7 C9 115.8(3)
C16 C7 C9 100.1(3)
C8 C7 C9 107.8(3)
O1 C8 N1 126.7(4)
O1 C8 C7 125.5(4)
N1 C8 C7 107.7(3)
C10 C9 C25 120.6(3)
C10 C9 C7 115.6(3)
C25 C9 C7 103.9(3)
C10 C9 H9 105.1
C25 C9 H9 105.1
C7 C9 H9 105.1
C15 C10 C11 117.6(3)
C15 C10 C9 118.5(3)
C11 C10 C9 123.8(3)
C12 C11 C10 121.2(4)
C12 C11 H11 119.4
C10 C11 H11 119.4
C13 C12 C11 119.2(4)
C13 C12 H12 120.4
C11 C12 H12 120.4
C14 C13 C12 121.2(4)
C14 C13 Br1 120.5(3)
C12 C13 Br1 118.3(4)
C13 C14 C15 119.4(4)
C13 C14 H14 120.3
C15 C14 H14 120.3
C14 C15 C10 121.4(4)
C14 C15 H15 119.3
C10 C15 H15 119.3
N2 C16 C17 108.3(3)
N2 C16 C7 101.4(3)
C17 C16 C7 117.8(3)
N2 C16 H16 109.6
C17 C16 H16 109.6
C7 C16 H16 109.6
C18 C17 C22 119.5(3)
C18 C17 C16 123.8(3)
C22 C17 C16 116.7(3)
C17 C18 C19 120.5(4)
C17 C18 H18 119.8
C19 C18 H18 119.8
C20 C19 C18 120.0(4)
C20 C19 H19 120.0
C18 C19 H19 120.0
C19 C20 C21 119.9(4)
C19 C20 H20 120.1
C21 C20 H20 120.1
C20 C21 C22 121.2(4)
C20 C21 H21 119.4
C22 C21 H21 119.4
C21 C22 C17 118.7(4)
C21 C22 C23 122.2(3)
C17 C22 C23 119.0(3)
C22 C23 C29 111.6(3)
C22 C23 C24 114.6(3)
C29 C23 C24 100.4(3)
C22 C23 H23 109.9
C29 C23 H23 109.9
C24 C23 H23 109.9
N2 C24 O4 111.2(3)
N2 C24 C23 112.4(3)
O4 C24 C23 104.6(3)
N2 C24 H24 109.5
O4 C24 H24 109.5
C23 C24 H24 109.5
N2 C25 C26 111.8(3)
N2 C25 C9 104.1(3)
C26 C25 C9 116.6(3)
N2 C25 H25 108.0
C26 C25 H25 108.0
C9 C25 H25 108.0
O2 C26 O3 124.3(4)
O2 C26 C25 126.1(4)
O3 C26 C25 109.6(4)
O3 C27 C28 110.4(4)
O3 C27 H27A 109.6
C28 C27 H27A 109.6
O3 C27 H27B 109.6
C28 C27 H27B 109.6
H27A C27 H27B 108.1
C27 C28 H28A 109.5
C27 C28 H28B 109.5
H28A C28 H28B 109.5
C27 C28 H28C 109.5
H28A C28 H28C 109.5
H28B C28 H28C 109.5
N3 C29 C30 119.2(4)
N3 C29 C23 113.3(3)
C30 C29 C23 127.4(4)
C31 C30 C35 118.8(4)
C31 C30 C29 121.3(4)
C35 C30 C29 119.8(4)
C30 C31 C32 120.5(5)
C30 C31 H31 119.7
C32 C31 H31 119.7
C33 C32 C31 120.2(5)
C33 C32 H32 119.9
C31 C32 H32 119.9
C32 C33 C34 119.6(5)
C32 C33 H33 120.2
C34 C33 H33 120.2
C35 C34 C33 121.1(5)
C35 C34 H34 119.5
C33 C34 H34 119.5
C34 C35 C30 119.8(5)
C34 C35 H35 120.1
C30 C35 H35 120.1
C8 N1 C1 111.6(3)
C8 N1 H1 124.2
C1 N1 H1 124.2
C24 N2 C25 115.5(3)
C24 N2 C16 115.6(3)
C25 N2 C16 109.5(3)
C29 N3 O4 110.6(3)
C26 O3 C27 115.6(4)
N3 O4 C24 109.8(3)

loop_
_geom_bond_atom_site_label_1
_geom_bond_atom_site_label_2
_geom_bond_distance
Br1 C13 1.896(4)
C1 C6 1.378(5)
C1 C2 1.379(5)
C1 N1 1.409(5)
C2 C3 1.381(6)
C2 H2 0.9300
C3 C4 1.362(6)
C3 H3 0.9300
C4 C5 1.382(5)
C4 H4 0.9300
C5 C6 1.382(5)
C5 H5 0.9300
C6 C7 1.506(4)
C7 C16 1.528(4)
C7 C8 1.529(5)
C7 C9 1.564(5)
C8 O1 1.221(4)
C8 N1 1.350(5)
C9 C10 1.506(5)
C9 C25 1.556(5)
C9 H9 0.9800
C10 C15 1.382(5)
C10 C11 1.390(5)
C11 C12 1.379(5)
C11 H11 0.9300
C12 C13 1.374(6)
C12 H12 0.9300
C13 C14 1.357(7)
C14 C15 1.381(6)
C14 H14 0.9300
C15 H15 0.9300
C16 N2 1.471(4)
C16 C17 1.505(5)
C16 H16 0.9800
C17 C18 1.384(5)
C17 C22 1.395(5)
C18 C19 1.385(6)
C18 H18 0.9300
C19 C20 1.364(7)
C19 H19 0.9300
C20 C21 1.376(6)
C20 H20 0.9300
C21 C22 1.385(5)
C21 H21 0.9300
C22 C23 1.507(5)
C23 C29 1.516(5)
C23 C24 1.548(5)
C23 H23 0.9800
C24 N2 1.424(4)
C24 O4 1.458(5)
C24 H24 0.9800
C25 N2 1.466(4)
C25 C26 1.516(5)
C25 H25 0.9800
C26 O2 1.202(5)
C26 O3 1.320(5)
C27 O3 1.464(6)
C27 C28 1.467(4)
C27 H27A 0.9700
C27 H27B 0.9700
C28 H28A 0.9600
C28 H28B 0.9600
C28 H28C 0.9600
C29 N3 1.285(5)
C29 C30 1.458(5)
C30 C31 1.379(6)
C30 C35 1.408(6)
C31 C32 1.395(6)
C31 H31 0.9300
C32 C33 1.374(8)
C32 H32 0.9300
C33 C34 1.376(8)
C33 H33 0.9300
C34 C35 1.376(7)
C34 H34 0.9300
C35 H35 0.9300
N1 H1 0.8600
N3 O4 1.397(5)

loop_
_geom_hbond_atom_site_label_D
_geom_hbond_atom_site_label_H
_geom_hbond_atom_site_label_A
_geom_hbond_distance_DH
_geom_hbond_distance_HA
_geom_hbond_distance_DA
_geom_hbond_angle_DHA
_geom_hbond_site_symmetry_A
N1 H1 O2 0.86 2.07 2.874(4) 155.2 1_565
